data_2221098
loop_
_publ_author_name
'Acar, Nurcan'
'Tahir, M. Nawaz'
'Y\?ilmaz, Hamza'
'Chishti, Muhammad Saeed Ahmad'
'Malik, Muhammad Ali'

_publ_section_title
;
 Dimethyl (1-hydroxy-1,2-diphenylethyl)phosphonate
;
_journal_coeditor_code HK2619
_journal_issue 3
_journal_name_full 'Acta Crystallographica Section E'
_journal_page_first o481
_journal_paper_doi 10.1107/S1600536809004036
_journal_volume 65
_journal_year 2009
_chemical_formula_iupac 'C16 H19 O4 P'
_chemical_formula_moiety 'C16 H19 O4 P'
_chemical_formula_sum 'C16 H19 O4 P'
_chemical_formula_weight 306.28
_chemical_melting_point_gt 83
_chemical_melting_point_lt 86
_chemical_name_systematic
;
Dimethyl (1-hydroxy-1,2-diphenylethyl)phosphonate
;
_space_group_IT_number 14
_symmetry_cell_setting monoclinic
_symmetry_space_group_name_Hall '-P 2ybc'
_symmetry_space_group_name_H-M 'P 1 21/c 1'
_atom_sites_solution_primary direct
_atom_sites_solution_secondary difmap
_cell_angle_alpha 90.00
_cell_angle_beta 95.0021(11)
_cell_angle_gamma 90.00
_cell_formula_units_Z 4
_cell_length_a 6.0671(12)
_cell_length_b 17.0962(11)
_cell_length_c 15.0502(12)
_cell_measurement_reflns_used 15
_cell_measurement_temperature 296
_cell_measurement_theta_max 11.32
_cell_measurement_theta_min 10.02
_cell_volume 1555.1(3)
_computing_cell_refinement 'CAD-4 EXPRESS (Enraf--Nonius, 1994)'
_computing_data_collection 'CAD-4 EXPRESS (Enraf--Nonius, 1994)'
_computing_data_reduction 'XCAD4 (Harms & Wocadlo, 1995)'
_computing_molecular_graphics 'ORTEP-3 for Windows (Farrugia, 1997) and PLATON (Spek, 2003)'
_computing_publication_material 'WinGX (Farrugia, 1999)'
_computing_structure_refinement 'SHELXL97 (Sheldrick, 2008)'
_computing_structure_solution 'SHELXS86 (Sheldrick, 2008)'
_diffrn_measured_fraction_theta_full 0.998
_diffrn_measured_fraction_theta_max 0.998
_diffrn_measurement_device 'Enraf--Nonius CAD-4'
_diffrn_measurement_method \w/2\q
_diffrn_radiation_type MoK\a
_diffrn_radiation_wavelength 0.71073
_diffrn_reflns_av_R_equivalents 0.0591
_diffrn_reflns_av_sigmaI/netI 0.1187
_diffrn_reflns_limit_h_max 7
_diffrn_reflns_limit_h_min 0
_diffrn_reflns_limit_k_max 20
_diffrn_reflns_limit_k_min 0
_diffrn_reflns_limit_l_max 17
_diffrn_reflns_limit_l_min -18
_diffrn_reflns_number 2800
_diffrn_reflns_theta_full 25.00
_diffrn_reflns_theta_max 25.20
_diffrn_reflns_theta_min 2.38
_diffrn_standards_decay_% -1.27
_diffrn_standards_interval_time 120
_diffrn_standards_number 3
_exptl_absorpt_coefficient_mu 0.189
_exptl_absorpt_correction_T_max 0.982
_exptl_absorpt_correction_T_min 0.968
_exptl_absorpt_correction_type psi-scan
_exptl_absorpt_process_details '(North <i>et al.</i>,  1968)'
_exptl_crystal_colour colorless
_exptl_crystal_density_diffrn 1.308
_exptl_crystal_description needle
_exptl_crystal_F_000 648
_exptl_crystal_size_max 0.28
_exptl_crystal_size_mid 0.12
_exptl_crystal_size_min 0.10
_refine_diff_density_max 0.401
_refine_diff_density_min -0.352
_refine_ls_extinction_coef none
_refine_ls_extinction_method none
_refine_ls_goodness_of_fit_ref 1.012
_refine_ls_hydrogen_treatment constr
_refine_ls_matrix_type full
_refine_ls_number_parameters 191
_refine_ls_number_reflns 2794
_refine_ls_number_restraints 0
_refine_ls_restrained_S_all 1.012
_refine_ls_R_factor_all 0.1250
_refine_ls_R_factor_gt 0.0637
_refine_ls_shift/su_max 0.000
_refine_ls_shift/su_mean 0.000
_refine_ls_structure_factor_coef Fsqd
_refine_ls_weighting_details 'calc w=1/[\s^2^(Fo^2^)+(0.088P)^2^] where P=(Fo^2^+2Fc^2^)/3'
_refine_ls_weighting_scheme calc
_refine_ls_wR_factor_gt 0.1454
_refine_ls_wR_factor_ref 0.1588
_reflns_number_gt 1655
_reflns_number_total 2794
_reflns_threshold_expression I>2\s(I)
_cod_data_source_file hk2619.cif
_cod_data_source_block I
_cod_original_sg_symbol_H-M 'P 21/c'
_cod_database_code 2221098
_cod_database_fobs_code 2221098

loop_
_symmetry_equiv_pos_site_id
_symmetry_equiv_pos_as_xyz
1 x,y,z
2 -x,1/2+y,1/2-z
3 -x,-y,-z
4 x,1/2-y,1/2+z

loop_
_atom_site_aniso_label
_atom_site_aniso_U_11
_atom_site_aniso_U_22
_atom_site_aniso_U_33
_atom_site_aniso_U_12
_atom_site_aniso_U_13
_atom_site_aniso_U_23
P1 0.0398(5) 0.0398(5) 0.0458(5) 0.0101(4) 0.0066(4) -0.0001(4)
O1 0.0323(13) 0.0371(12) 0.0669(15) 0.0059(10) -0.0053(11) -0.0040(11)
O2 0.0693(17) 0.0495(15) 0.0533(14) 0.0195(13) 0.0007(12) -0.0048(11)
O3 0.0681(18) 0.0571(17) 0.0766(17) 0.0082(13) 0.0295(14) 0.0097(13)
O4 0.0503(15) 0.0781(17) 0.0450(14) 0.0233(13) -0.0034(11) -0.0082(12)
C1 0.0363(18) 0.0357(17) 0.0389(17) 0.0016(14) 0.0064(14) 0.0009(13)
C2 0.0339(19) 0.047(2) 0.053(2) 0.0006(15) 0.0075(14) -0.0066(15)
C3 0.051(2) 0.051(2) 0.060(2) 0.0171(19) 0.0163(18) -0.0002(17)
C4 0.071(3) 0.0351(19) 0.067(2) 0.0015(19) 0.024(2) -0.0090(17)
C5 0.057(3) 0.041(2) 0.069(2) -0.0050(18) 0.0085(19) -0.0118(17)
C6 0.0391(19) 0.042(2) 0.059(2) -0.0002(15) 0.0000(16) 0.0002(16)
C7 0.0306(18) 0.0371(17) 0.0476(18) 0.0025(14) -0.0013(14) -0.0015(14)
C8 0.0370(19) 0.0395(18) 0.053(2) -0.0038(14) -0.0009(15) 0.0002(15)
C9 0.0426(19) 0.0294(16) 0.0501(19) -0.0046(14) -0.0022(16) -0.0009(14)
C10 0.054(2) 0.048(2) 0.054(2) 0.0105(17) 0.0010(17) 0.0012(16)
C11 0.063(3) 0.053(2) 0.054(2) 0.0051(19) -0.0051(19) 0.0080(18)
C12 0.085(3) 0.059(2) 0.045(2) -0.010(2) 0.009(2) -0.0025(18)
C13 0.062(3) 0.068(2) 0.063(3) 0.000(2) 0.019(2) -0.004(2)
C14 0.041(2) 0.055(2) 0.065(2) -0.0028(16) 0.0034(18) 0.0010(17)
C15 0.131(4) 0.050(3) 0.082(3) -0.005(3) 0.032(3) 0.010(2)
C16 0.061(3) 0.098(3) 0.059(2) 0.012(2) -0.006(2) -0.001(2)

loop_
_atom_site_type_symbol
_atom_site_label
_atom_site_fract_x
_atom_site_fract_y
_atom_site_fract_z
_atom_site_U_iso_or_equiv
_atom_site_thermal_displace_type
_atom_site_calc_flag
_atom_site_refinement_flags
_atom_site_occupancy
P P1 0.79483(14) 0.12098(5) -0.05193(6) 0.0416(3) Uani . . 1.000
O O1 1.0479(3) 0.10996(12) 0.09544(16) 0.0460(8) Uani . . 1.000
O O2 0.8463(4) 0.04357(13) -0.08487(15) 0.0576(9) Uani . . 1.000
O O3 0.9546(5) 0.18125(15) -0.08944(18) 0.0659(10) Uani . . 1.000
O O4 0.5517(4) 0.14911(15) -0.07722(15) 0.0582(9) Uani . . 1.000
C C1 0.7793(5) 0.21108(17) 0.1007(2) 0.0368(10) Uani . . 1.000
C C2 0.5716(5) 0.24481(19) 0.0869(2) 0.0444(11) Uani . . 1.000
C C3 0.5409(6) 0.3227(2) 0.1076(2) 0.0533(12) Uani . . 1.000
C C4 0.7133(7) 0.3671(2) 0.1449(3) 0.0567(14) Uani . . 1.000
C C5 0.9175(7) 0.3333(2) 0.1623(3) 0.0555(14) Uani . . 1.000
C C6 0.9516(6) 0.25648(18) 0.1401(2) 0.0470(11) Uani . . 1.000
C C7 0.8226(5) 0.12778(17) 0.0709(2) 0.0387(10) Uani . . 1.000
C C8 0.6654(5) 0.06725(18) 0.1090(2) 0.0435(11) Uani . . 1.000
C C9 0.6703(6) 0.06607(17) 0.2091(2) 0.0411(10) Uani . . 1.000
C C10 0.8471(6) 0.03455(19) 0.2618(2) 0.0522(12) Uani . . 1.000
C C11 0.8457(7) 0.0313(2) 0.3538(2) 0.0573(14) Uani . . 1.000
C C12 0.6657(8) 0.0583(2) 0.3943(3) 0.0628(14) Uani . . 1.000
C C13 0.4908(8) 0.0895(2) 0.3432(3) 0.0635(16) Uani . . 1.000
C C14 0.4917(6) 0.0931(2) 0.2520(3) 0.0537(12) Uani . . 1.000
C C15 0.9185(9) 0.2641(2) -0.0979(3) 0.0863(19) Uani . . 1.000
C C16 0.4445(7) 0.1432(3) -0.1647(3) 0.0733(16) Uani . . 1.000
H H1 1.06744 0.06272 0.09092 0.0552 Uiso . . 1.000
H H2 0.45212 0.21495 0.06361 0.0534 Uiso . . 1.000
H H3 0.40178 0.34518 0.09602 0.0636 Uiso . . 1.000
H H4 0.69192 0.41953 0.15824 0.0679 Uiso . . 1.000
H H5 1.03397 0.36254 0.18933 0.0666 Uiso . . 1.000
H H6 1.09151 0.23458 0.15143 0.0565 Uiso . . 1.000
H H8A 0.51529 0.07819 0.08461 0.0520 Uiso . . 1.000
H H8B 0.70402 0.01557 0.08879 0.0520 Uiso . . 1.000
H H10 0.96854 0.01529 0.23501 0.0623 Uiso . . 1.000
H H11 0.96685 0.01083 0.38820 0.0688 Uiso . . 1.000
H H12 0.66330 0.05520 0.45591 0.0750 Uiso . . 1.000
H H13 0.36975 0.10860 0.37031 0.0764 Uiso . . 1.000
H H14 0.37005 0.11401 0.21825 0.0644 Uiso . . 1.000
H H15A 1.04258 0.28789 -0.12280 0.1294 Uiso . . 1.000
H H15B 0.90211 0.28613 -0.04020 0.1294 Uiso . . 1.000
H H15C 0.78662 0.27362 -0.13644 0.1294 Uiso . . 1.000
H H16A 0.29675 0.16336 -0.16523 0.1095 Uiso . . 1.000
H H16B 0.43893 0.08928 -0.18277 0.1095 Uiso . . 1.000
H H16C 0.52532 0.17277 -0.20525 0.1095 Uiso . . 1.000

loop_
_atom_type_symbol
_atom_type_description
_atom_type_scat_dispersion_real
_atom_type_scat_dispersion_imag
_atom_type_scat_source
C C 0.0033 0.0016 'International Tables Vol C Tables 4.2.6.8 and 6.1.1.4'
H H 0.0000 0.0000 'International Tables Vol C Tables 4.2.6.8 and 6.1.1.4'
O O 0.0106 0.0060 'International Tables Vol C Tables 4.2.6.8 and 6.1.1.4'
P P 0.1023 0.0942 'International Tables Vol C Tables 4.2.6.8 and 6.1.1.4'

loop_
_geom_angle_atom_site_label_1
_geom_angle_atom_site_label_2
_geom_angle_atom_site_label_3
_geom_angle_site_symmetry_1
_geom_angle_site_symmetry_2
_geom_angle_site_symmetry_3
_geom_angle
_geom_angle_publ_flag
O2 P1 O3 . . . 108.65(15) no
O2 P1 O4 . . . 114.93(14) no
O2 P1 C7 . . . 113.24(14) no
O3 P1 O4 . . . 108.19(15) no
O3 P1 C7 . . . 108.47(14) no
O4 P1 C7 . . . 103.05(13) no
P1 O3 C15 . . . 126.2(3) no
P1 O4 C16 . . . 123.3(2) no
C7 O1 H1 . . . 109.00 no
C2 C1 C6 . . . 118.1(3) no
C6 C1 C7 . . . 120.3(3) no
C2 C1 C7 . . . 121.6(3) no
C1 C2 C3 . . . 120.4(3) no
C2 C3 C4 . . . 120.8(3) no
C3 C4 C5 . . . 119.3(3) no
C4 C5 C6 . . . 120.6(4) no
C1 C6 C5 . . . 120.8(3) no
P1 C7 C1 . . . 110.6(2) no
P1 C7 C8 . . . 108.9(2) no
O1 C7 C1 . . . 108.2(2) no
O1 C7 C8 . . . 111.7(2) no
C1 C7 C8 . . . 112.8(2) no
P1 C7 O1 . . . 104.4(2) no
C7 C8 C9 . . . 114.9(3) no
C8 C9 C10 . . . 121.7(3) no
C10 C9 C14 . . . 117.4(3) no
C8 C9 C14 . . . 120.9(3) no
C9 C10 C11 . . . 121.0(3) no
C10 C11 C12 . . . 120.2(4) no
C11 C12 C13 . . . 119.3(4) no
C12 C13 C14 . . . 120.7(4) no
C9 C14 C13 . . . 121.4(4) no
C1 C2 H2 . . . 120.00 no
C3 C2 H2 . . . 120.00 no
C2 C3 H3 . . . 120.00 no
C4 C3 H3 . . . 120.00 no
C3 C4 H4 . . . 120.00 no
C5 C4 H4 . . . 120.00 no
C4 C5 H5 . . . 120.00 no
C6 C5 H5 . . . 120.00 no
C1 C6 H6 . . . 120.00 no
C5 C6 H6 . . . 120.00 no
C7 C8 H8A . . . 109.00 no
C7 C8 H8B . . . 109.00 no
C9 C8 H8A . . . 109.00 no
C9 C8 H8B . . . 109.00 no
H8A C8 H8B . . . 108.00 no
C9 C10 H10 . . . 119.00 no
C11 C10 H10 . . . 120.00 no
C10 C11 H11 . . . 120.00 no
C12 C11 H11 . . . 120.00 no
C11 C12 H12 . . . 120.00 no
C13 C12 H12 . . . 120.00 no
C12 C13 H13 . . . 120.00 no
C14 C13 H13 . . . 120.00 no
C9 C14 H14 . . . 119.00 no
C13 C14 H14 . . . 119.00 no
O3 C15 H15A . . . 109.00 no
O3 C15 H15B . . . 109.00 no
O3 C15 H15C . . . 109.00 no
H15A C15 H15B . . . 109.00 no
H15A C15 H15C . . . 109.00 no
H15B C15 H15C . . . 109.00 no
O4 C16 H16A . . . 110.00 no
O4 C16 H16B . . . 109.00 no
O4 C16 H16C . . . 110.00 no
H16A C16 H16B . . . 109.00 no
H16A C16 H16C . . . 110.00 no
H16B C16 H16C . . . 109.00 no

loop_
_geom_bond_atom_site_label_1
_geom_bond_atom_site_label_2
_geom_bond_site_symmetry_1
_geom_bond_site_symmetry_2
_geom_bond_distance
_geom_bond_publ_flag
P1 O2 . . 1.457(2) no
P1 O3 . . 1.554(3) no
P1 O4 . . 1.567(3) no
P1 C7 . . 1.845(3) no
O1 C7 . . 1.418(4) no
O3 C15 . . 1.437(4) no
O4 C16 . . 1.420(5) no
O1 H1 . . 0.8200 no
C1 C6 . . 1.392(5) no
C1 C7 . . 1.523(4) no
C1 C2 . . 1.385(4) no
C2 C3 . . 1.384(5) no
C3 C4 . . 1.372(5) no
C4 C5 . . 1.371(6) no
C5 C6 . . 1.375(5) no
C7 C8 . . 1.551(4) no
C8 C9 . . 1.504(4) no
C9 C14 . . 1.388(5) no
C9 C10 . . 1.386(5) no
C10 C11 . . 1.387(4) no
C11 C12 . . 1.376(6) no
C12 C13 . . 1.364(6) no
C13 C14 . . 1.374(6) no
C2 H2 . . 0.9300 no
C3 H3 . . 0.9300 no
C4 H4 . . 0.9300 no
C5 H5 . . 0.9300 no
C6 H6 . . 0.9300 no
C8 H8A . . 0.9700 no
C8 H8B . . 0.9700 no
C10 H10 . . 0.9300 no
C11 H11 . . 0.9300 no
C12 H12 . . 0.9300 no
C13 H13 . . 0.9300 no
C14 H14 . . 0.9300 no
C15 H15A . . 0.9600 no
C15 H15B . . 0.9600 no
C15 H15C . . 0.9600 no
C16 H16A . . 0.9600 no
C16 H16B . . 0.9600 no
C16 H16C . . 0.9600 no

loop_
_geom_contact_atom_site_label_1
_geom_contact_atom_site_label_2
_geom_contact_distance
_geom_contact_site_symmetry_1
_geom_contact_site_symmetry_2
_geom_contact_publ_flag
O1 O2 3.094(3) . . no
O1 O3 3.045(4) . . no
O1 C10 3.154(4) . . no
O1 O2 2.710(3) . 3_755 no
O2 O1 2.710(3) . 3_755 no
O2 O1 3.094(3) . . no
O3 C16 3.336(5) . 1_655 no
O3 O1 3.045(4) . . no
O4 C2 2.956(4) . . no
O1 H14 2.5700 . 1_655 no
O1 H6 2.3000 . . no
O1 H10 2.7300 . . no
O1 H8A 2.9100 . 1_655 no
O2 H16B 2.8700 . . no
O2 H8B 2.9100 . 3_755 no
O2 H10 2.8000 . 3_755 no
O2 H1 1.9000 . 3_755 no
O2 H8B 2.8600 . . no
O2 H1 2.8800 . . no
O3 H16A 2.4700 . 1_655 no
O4 H2 2.5200 . . no
O4 H8A 2.7500 . . no
O4 H15C 2.7500 . . no
C1 C15 3.303(5) . . no
C2 O4 2.956(4) . . no
C2 C9 3.590(4) . . no
C3 C16 3.574(5) . 4_555 no
C4 C16 3.423(6) . 4_555 no
C6 C15 3.572(5) . . no
C9 C2 3.590(4) . . no
C10 O1 3.154(4) . . no
C11 C15 3.592(5) . 4_555 no
C12 C15 3.399(5) . 4_555 no
C15 C1 3.303(5) . . no
C15 C11 3.592(5) . 4_554 no
C15 C12 3.399(5) . 4_554 no
C15 C6 3.572(5) . . no
C16 O3 3.336(5) . 1_455 no
C16 C3 3.574(5) . 4_554 no
C16 C4 3.423(6) . 4_554 no
C1 H15B 2.6400 . . no
C2 H8A 2.8700 . . no
C2 H15B 2.9700 . . no
C3 H16C 2.8300 . 4_555 no
C4 H16C 2.7000 . 4_555 no
C6 H15B 2.7500 . . no
C8 H16B 2.9900 . 3_655 no
C8 H2 2.8900 . . no
C9 H16B 2.7600 . 3_655 no
C10 H16B 2.9200 . 3_655 no
C10 H1 3.0400 . . no
C11 H5 3.0600 . 2_745 no
C12 H15C 3.0100 . 4_555 no
C13 H15C 2.9500 . 4_555 no
C16 H15C 3.0500 . . no
H1 O2 2.8800 . . no
H1 C10 3.0400 . . no
H1 H8B 2.3500 . . no
H1 H10 2.4400 . . no
H1 O2 1.9000 . 3_755 no
H2 O4 2.5200 . . no
H2 C8 2.8900 . . no
H2 H8A 2.3900 . . no
H5 C11 3.0600 . 2_755 no
H6 O1 2.3000 . . no
H8A O1 2.9100 . 1_455 no
H8A O4 2.7500 . . no
H8A C2 2.8700 . . no
H8A H2 2.3900 . . no
H8A H14 2.3500 . . no
H8B O2 2.8600 . . no
H8B H1 2.3500 . . no
H8B O2 2.9100 . 3_755 no
H8B H16B 2.4900 . 3_655 no
H10 O1 2.7300 . . no
H10 H1 2.4400 . . no
H10 O2 2.8000 . 3_755 no
H14 O1 2.5700 . 1_455 no
H14 H8A 2.3500 . . no
H15B C1 2.6400 . . no
H15B C2 2.9700 . . no
H15B C6 2.7500 . . no
H15C O4 2.7500 . . no
H15C C16 3.0500 . . no
H15C H16C 2.5000 . . no
H15C C12 3.0100 . 4_554 no
H15C C13 2.9500 . 4_554 no
H16A O3 2.4700 . 1_455 no
H16B O2 2.8700 . . no
H16B C8 2.9900 . 3_655 no
H16B C9 2.7600 . 3_655 no
H16B C10 2.9200 . 3_655 no
H16B H8B 2.4900 . 3_655 no
H16C H15C 2.5000 . . no
H16C C3 2.8300 . 4_554 no
H16C C4 2.7000 . 4_554 no

loop_
_geom_hbond_atom_site_label_D
_geom_hbond_atom_site_label_H
_geom_hbond_atom_site_label_A
_geom_hbond_site_symmetry_A
_geom_hbond_distance_DH
_geom_hbond_distance_HA
_geom_hbond_distance_DA
_geom_hbond_angle_DHA
_geom_hbond_publ_flag
O1 H1 O2 3_755 0.8200 1.9000 2.710(3) 172.00 yes
C2 H2 O4 . 0.9300 2.5200 2.956(4) 109.00 yes
C6 H6 O1 . 0.9300 2.3000 2.671(4) 103.00 yes
C14 H14 O1 1_455 0.9300 2.5700 3.432(5) 154.00 yes
C16 H16A O3 1_455 0.9600 2.4700 3.336(5) 149.00 yes
C15 H15B CgA . 0.9600 2.7200 3.608(5) 154.00 yes

loop_
_geom_torsion_atom_site_label_1
_geom_torsion_atom_site_label_2
_geom_torsion_atom_site_label_3
_geom_torsion_atom_site_label_4
_geom_torsion_site_symmetry_1
_geom_torsion_site_symmetry_2
_geom_torsion_site_symmetry_3
_geom_torsion_site_symmetry_4
_geom_torsion
_geom_torsion_publ_flag
O2 P1 O3 C15 . . . . 158.6(3) no
O4 P1 O3 C15 . . . . 33.2(3) no
C7 P1 O3 C15 . . . . -77.9(3) no
O2 P1 O4 C16 . . . . -47.0(3) no
O3 P1 O4 C16 . . . . 74.6(3) no
C7 P1 O4 C16 . . . . -170.7(3) no
O2 P1 C7 O1 . . . . 60.7(2) no
O2 P1 C7 C1 . . . . 176.8(2) no
O2 P1 C7 C8 . . . . -58.8(2) no
O3 P1 C7 O1 . . . . -60.0(2) no
O3 P1 C7 C1 . . . . 56.1(2) no
O3 P1 C7 C8 . . . . -179.5(2) no
O4 P1 C7 O1 . . . . -174.51(18) no
O4 P1 C7 C1 . . . . -58.4(2) no
O4 P1 C7 C8 . . . . 66.0(2) no
C6 C1 C2 C3 . . . . 3.4(4) no
C7 C1 C2 C3 . . . . -174.4(3) no
C2 C1 C6 C5 . . . . -1.8(5) no
C7 C1 C6 C5 . . . . 176.0(3) no
C2 C1 C7 P1 . . . . 67.1(3) no
C2 C1 C7 O1 . . . . -179.1(3) no
C2 C1 C7 C8 . . . . -55.0(4) no
C6 C1 C7 P1 . . . . -110.6(3) no
C6 C1 C7 O1 . . . . 3.2(4) no
C6 C1 C7 C8 . . . . 127.3(3) no
C1 C2 C3 C4 . . . . -2.3(5) no
C2 C3 C4 C5 . . . . -0.5(6) no
C3 C4 C5 C6 . . . . 2.1(6) no
C4 C5 C6 C1 . . . . -0.9(6) no
P1 C7 C8 C9 . . . . 180.0(2) no
O1 C7 C8 C9 . . . . 65.2(3) no
C1 C7 C8 C9 . . . . -56.9(3) no
C7 C8 C9 C10 . . . . -73.5(4) no
C7 C8 C9 C14 . . . . 109.9(3) no
C8 C9 C10 C11 . . . . -177.6(3) no
C14 C9 C10 C11 . . . . -0.8(5) no
C8 C9 C14 C13 . . . . 177.4(3) no
C10 C9 C14 C13 . . . . 0.6(5) no
C9 C10 C11 C12 . . . . 1.1(5) no
C10 C11 C12 C13 . . . . -1.2(5) no
C11 C12 C13 C14 . . . . 1.0(6) no
C12 C13 C14 C9 . . . . -0.7(6) no
